data_4341030
loop_
_publ_author_name
'Corbey, Jordan F.'
'Fang, Ming'
'Ziller, Joseph W.'
'Evans, William J.'

_publ_section_title
;
 Cocrystallization of (\m-S2)(2-) and (\m-S)(2-) and Formation of an
 [\h(2)-S3N(SiMe3)2] Ligand from Chalcogen Reduction by (N2)(2-) in a
 Bimetallic Yttrium Amide Complex.
;
_journal_issue 3
_journal_name_full 'Inorganic chemistry'
_journal_page_first 801
_journal_page_last 807
_journal_paper_doi 10.1021/ic501753x
_journal_volume 54
_journal_year 2015
_chemical_formula_sum 'C32 H88 N4 O2 S Si8 Y2'
_chemical_formula_weight 995.66
_chemical_name_systematic
; 
 ? 
;
_space_group_crystal_system triclinic
_space_group_IT_number 2
_space_group_name_Hall '-P 1'
_space_group_name_H-M_alt 'P -1'
_symmetry_space_group_name_Hall '-P 1'
_symmetry_space_group_name_H-M 'P -1'
_atom_sites_solution_hydrogens geom
_atom_sites_solution_primary direct
_atom_sites_solution_secondary difmap
_audit_creation_method SHELXL-2013
_cell_angle_alpha 61.535(4)
_cell_angle_beta 80.236(5)
_cell_angle_gamma 89.078(5)
_cell_formula_units_Z 1
_cell_length_a 10.429(4)
_cell_length_b 12.160(4)
_cell_length_c 12.166(4)
_cell_measurement_reflns_used 5244
_cell_measurement_temperature 143(2)
_cell_measurement_theta_max 27.07
_cell_measurement_theta_min 2.51
_cell_volume 1332.9(8)
_computing_cell_refinement 'Bruker SAINT 7.68a, 2009'
_computing_data_collection 'Bruker APEX2 2011.4-1, 2011'
_computing_data_reduction 'Bruker SAINT 7.68a, 2009'
_computing_molecular_graphics 'Bruker SHELXTL'
_computing_publication_material 'Bruker SHELXTL'
_computing_structure_refinement 'SHELXL-2013 (Sheldrick, 2013)'
_computing_structure_solution 'Bruker SHELXTL 2013/1'
_diffrn_ambient_temperature 143(2)
_diffrn_measured_fraction_theta_full 0.997
_diffrn_measured_fraction_theta_max 0.968
_diffrn_measurement_device_type 'Bruker SMART APEX II CCD'
_diffrn_measurement_method '\f and \w scans'
_diffrn_radiation_type MoK\a
_diffrn_radiation_wavelength 0.71073
_diffrn_reflns_av_R_equivalents 0.0422
_diffrn_reflns_av_unetI/netI 0.0597
_diffrn_reflns_Laue_measured_fraction_full 0.997
_diffrn_reflns_Laue_measured_fraction_max 0.968
_diffrn_reflns_limit_h_max 13
_diffrn_reflns_limit_h_min -13
_diffrn_reflns_limit_k_max 15
_diffrn_reflns_limit_k_min -15
_diffrn_reflns_limit_l_max 15
_diffrn_reflns_limit_l_min -15
_diffrn_reflns_number 15055
_diffrn_reflns_point_group_measured_fraction_full 0.997
_diffrn_reflns_point_group_measured_fraction_max 0.968
_diffrn_reflns_theta_full 25.242
_diffrn_reflns_theta_max 27.509
_diffrn_reflns_theta_min 1.910
_diffrn_source 'sealed tube'
_exptl_absorpt_coefficient_mu 2.414
_exptl_absorpt_correction_T_max 0.9135
_exptl_absorpt_correction_T_min 0.6189
_exptl_absorpt_correction_type numerical
_exptl_absorpt_process_details 'Bruker SADABS 2012/1'
_exptl_crystal_colour colorless
_exptl_crystal_density_diffrn 1.240
_exptl_crystal_density_meas ?
_exptl_crystal_density_method not_measured
_exptl_crystal_description plate
_exptl_crystal_F_000 530
_exptl_crystal_size_max 0.406
_exptl_crystal_size_mid 0.121
_exptl_crystal_size_min 0.101
_refine_diff_density_max 0.798
_refine_diff_density_min -0.521
_refine_diff_density_rms 0.086
_refine_ls_extinction_method none
_refine_ls_goodness_of_fit_ref 1.013
_refine_ls_hydrogen_treatment constr
_refine_ls_matrix_type full
_refine_ls_number_parameters 235
_refine_ls_number_reflns 5926
_refine_ls_number_restraints 0
_refine_ls_restrained_S_all 1.013
_refine_ls_R_factor_all 0.0625
_refine_ls_R_factor_gt 0.0413
_refine_ls_shift/su_max 0.001
_refine_ls_shift/su_mean 0.000
_refine_ls_structure_factor_coef Fsqd
_refine_ls_weighting_details 'w=1/[\s^2^(Fo^2^)+(0.0527P)^2^+0.1028P] where P=(Fo^2^+2Fc^2^)/3'
_refine_ls_weighting_scheme calc
_refine_ls_wR_factor_gt 0.0922
_refine_ls_wR_factor_ref 0.1002
_reflns_Friedel_coverage 0.000
_reflns_number_gt 4614
_reflns_number_total 5926
_reflns_threshold_expression 'I > 2\s(I)'
_cod_data_source_file ic501753x_si_002.cif
_cod_data_source_block jfc43
_cod_depositor_comments
;
The following automatic conversions were performed:

'_exptl_crystal_density_meas' value 'not_measured' was changed to '?'
- the value is perceived as not measured.

Automatic conversion script
Id: cif_fix_values 3008 2015-01-20 13:52:24Z robertas 

 Adding full bibliography for 4341027--4341031.cif.
;
_cod_database_code 4341030
_shelx_space_group_comment
; 
The symmetry employed for this shelxl refinement is uniquely defined 
by the following loop, which should always be used as a source of 
symmetry information in preference to the above space-group names. 
They are only intended as comments. 
;
_shelx_estimated_absorpt_t_min 0.441
_shelx_estimated_absorpt_t_max 0.793
_shelxl_version_number 2013-3

loop_
_space_group_symop_operation_xyz
'x, y, z'
'-x, -y, -z'

loop_
_atom_site_label
_atom_site_type_symbol
_atom_site_fract_x
_atom_site_fract_y
_atom_site_fract_z
_atom_site_U_iso_or_equiv
_atom_site_adp_type
_atom_site_occupancy
_atom_site_site_symmetry_order
_atom_site_calc_flag
_atom_site_refinement_flags_posn
_atom_site_refinement_flags_adp
_atom_site_refinement_flags_occupancy
Y1 Y 0.62298(3) 0.69268(3) 0.31129(3) 0.01935(9) Uani 1 1 d . . .
Si1 Si 0.67908(9) 0.64744(9) 0.05321(9) 0.0269(2) Uani 1 1 d . . .
Si2 Si 0.88958(9) 0.57685(8) 0.21275(8) 0.0239(2) Uani 1 1 d . . .
Si3 Si 0.78788(8) 0.95353(8) 0.23290(8) 0.02041(19) Uani 1 1 d . . .
Si4 Si 0.73135(8) 0.78689(8) 0.51686(7) 0.01897(18) Uani 1 1 d . . .
S1 S 0.5000 0.5000 0.5000 0.0331(3) Uani 1 2 d S . P
N1 N 0.7441(2) 0.6381(2) 0.1775(2) 0.0218(6) Uani 1 1 d . . .
N2 N 0.7231(2) 0.8148(2) 0.3651(2) 0.0184(5) Uani 1 1 d . . .
O1 O 0.4332(2) 0.80273(19) 0.28039(19) 0.0227(5) Uani 1 1 d . . .
C1 C 0.6620(4) 0.4962(4) 0.0513(5) 0.0536(12) Uani 1 1 d . . .
H1A H 0.6194 0.5088 -0.0193 0.080 Uiso 1 1 calc R U .
H1B H 0.6091 0.4339 0.1318 0.080 Uiso 1 1 calc R U .
H1C H 0.7486 0.4662 0.0404 0.080 Uiso 1 1 calc R U .
C2 C 0.7733(4) 0.7628(4) -0.1064(3) 0.0478(11) Uani 1 1 d . . .
H2A H 0.7266 0.7705 -0.1729 0.072 Uiso 1 1 calc R U .
H2B H 0.8598 0.7337 -0.1195 0.072 Uiso 1 1 calc R U .
H2C H 0.7828 0.8447 -0.1103 0.072 Uiso 1 1 calc R U .
C3 C 0.5103(3) 0.7038(4) 0.0642(4) 0.0353(8) Uani 1 1 d . . .
H3A H 0.4734 0.7149 -0.0090 0.053 Uiso 1 1 calc R U .
H3B H 0.5152 0.7841 0.0646 0.053 Uiso 1 1 calc R U .
H3C H 0.4545 0.6418 0.1429 0.053 Uiso 1 1 calc R U .
C4 C 1.0352(3) 0.6733(4) 0.0919(3) 0.0407(9) Uani 1 1 d . . .
H4A H 1.1150 0.6373 0.1225 0.061 Uiso 1 1 calc R U .
H4B H 1.0340 0.7594 0.0783 0.061 Uiso 1 1 calc R U .
H4C H 1.0329 0.6736 0.0115 0.061 Uiso 1 1 calc R U .
C5 C 0.9024(4) 0.4137(3) 0.2349(4) 0.0454(11) Uani 1 1 d . . .
H5A H 0.9715 0.3741 0.2833 0.068 Uiso 1 1 calc R U .
H5B H 0.9232 0.4173 0.1516 0.068 Uiso 1 1 calc R U .
H5C H 0.8191 0.3644 0.2815 0.068 Uiso 1 1 calc R U .
C6 C 0.9090(3) 0.5707(3) 0.3659(3) 0.0307(8) Uani 1 1 d . . .
H6A H 0.9858 0.5258 0.3944 0.046 Uiso 1 1 calc R U .
H6B H 0.8311 0.5269 0.4307 0.046 Uiso 1 1 calc R U .
H6C H 0.9201 0.6563 0.3528 0.046 Uiso 1 1 calc R U .
C7 C 0.9696(3) 0.9631(3) 0.1909(3) 0.0304(8) Uani 1 1 d . . .
H7A H 0.9992 1.0356 0.1068 0.046 Uiso 1 1 calc R U .
H7B H 0.9970 0.8862 0.1894 0.046 Uiso 1 1 calc R U .
H7C H 1.0080 0.9725 0.2544 0.046 Uiso 1 1 calc R U .
C8 C 0.7262(3) 0.9635(3) 0.0909(3) 0.0274(7) Uani 1 1 d . . .
H8A H 0.7606 1.0428 0.0151 0.041 Uiso 1 1 calc R U .
H8B H 0.6306 0.9598 0.1069 0.041 Uiso 1 1 calc R U .
H8C H 0.7553 0.8932 0.0773 0.041 Uiso 1 1 calc R U .
C9 C 0.7401(3) 1.0988(3) 0.2415(3) 0.0301(8) Uani 1 1 d . . .
H9A H 0.7686 1.1725 0.1582 0.045 Uiso 1 1 calc R U .
H9B H 0.7816 1.1053 0.3049 0.045 Uiso 1 1 calc R U .
H9C H 0.6451 1.0945 0.2661 0.045 Uiso 1 1 calc R U .
C10 C 0.7390(4) 0.6177(3) 0.6304(3) 0.0309(8) Uani 1 1 d . . .
H10A H 0.6641 0.5693 0.6316 0.046 Uiso 1 1 calc R U .
H10B H 0.7371 0.6069 0.7159 0.046 Uiso 1 1 calc R U .
H10C H 0.8200 0.5879 0.6036 0.046 Uiso 1 1 calc R U .
C11 C 0.5827(3) 0.8377(3) 0.5854(3) 0.0300(8) Uani 1 1 d . . .
H11A H 0.5048 0.7927 0.5869 0.045 Uiso 1 1 calc R U .
H11B H 0.5776 0.9282 0.5329 0.045 Uiso 1 1 calc R U .
H11C H 0.5880 0.8189 0.6723 0.045 Uiso 1 1 calc R U .
C12 C 0.8786(3) 0.8691(3) 0.5230(3) 0.0302(8) Uani 1 1 d . . .
H12A H 0.9578 0.8376 0.4953 0.045 Uiso 1 1 calc R U .
H12B H 0.8760 0.8531 0.6103 0.045 Uiso 1 1 calc R U .
H12C H 0.8788 0.9595 0.4666 0.045 Uiso 1 1 calc R U .
C13 C 0.3042(3) 0.7424(3) 0.3007(3) 0.0291(7) Uani 1 1 d . . .
H13A H 0.3098 0.6527 0.3244 0.035 Uiso 1 1 calc R U .
H13B H 0.2647 0.7849 0.2235 0.035 Uiso 1 1 calc R U .
C14 C 0.2273(4) 0.7575(3) 0.4083(4) 0.0380(9) Uani 1 1 d . . .
H14A H 0.2431 0.6903 0.4914 0.046 Uiso 1 1 calc R U .
H14B H 0.1327 0.7553 0.4072 0.046 Uiso 1 1 calc R U .
C15 C 0.2773(3) 0.8847(3) 0.3843(4) 0.0378(9) Uani 1 1 d . . .
H15A H 0.2866 0.8823 0.4651 0.045 Uiso 1 1 calc R U .
H15B H 0.2171 0.9493 0.3428 0.045 Uiso 1 1 calc R U .
C16 C 0.4093(3) 0.9126(3) 0.2972(3) 0.0305(8) Uani 1 1 d . . .
H16A H 0.4082 0.9879 0.2142 0.037 Uiso 1 1 calc R U .
H16B H 0.4784 0.9278 0.3361 0.037 Uiso 1 1 calc R U .

loop_
_atom_site_aniso_label
_atom_site_aniso_U_11
_atom_site_aniso_U_22
_atom_site_aniso_U_33
_atom_site_aniso_U_23
_atom_site_aniso_U_13
_atom_site_aniso_U_12
Y1 0.02037(16) 0.02191(17) 0.02014(16) -0.01404(13) -0.00237(11) 0.00317(12)
Si1 0.0266(5) 0.0380(6) 0.0282(5) -0.0253(4) -0.0056(4) 0.0043(4)
Si2 0.0331(5) 0.0254(5) 0.0170(4) -0.0131(4) -0.0056(4) 0.0109(4)
Si3 0.0225(4) 0.0203(4) 0.0182(4) -0.0103(4) 0.0002(3) 0.0008(3)
Si4 0.0212(4) 0.0219(4) 0.0173(4) -0.0124(4) -0.0032(3) 0.0039(3)
S1 0.0335(7) 0.0275(7) 0.0273(6) -0.0064(5) 0.0016(5) -0.0054(5)
N1 0.0285(14) 0.0244(14) 0.0185(13) -0.0155(11) -0.0037(11) 0.0041(11)
N2 0.0216(13) 0.0182(13) 0.0152(12) -0.0087(10) -0.0004(10) 0.0010(10)
O1 0.0217(11) 0.0221(11) 0.0278(11) -0.0150(10) -0.0039(9) 0.0023(9)
C1 0.049(3) 0.068(3) 0.087(3) -0.066(3) -0.033(2) 0.020(2)
C2 0.041(2) 0.083(3) 0.0252(19) -0.029(2) -0.0103(17) 0.000(2)
C3 0.0298(19) 0.045(2) 0.044(2) -0.0306(19) -0.0099(16) 0.0073(16)
C4 0.032(2) 0.056(3) 0.032(2) -0.0207(19) -0.0044(16) 0.0089(18)
C5 0.073(3) 0.042(2) 0.044(2) -0.034(2) -0.030(2) 0.032(2)
C6 0.045(2) 0.0322(19) 0.0210(16) -0.0160(15) -0.0117(15) 0.0133(16)
C7 0.0272(18) 0.0304(19) 0.0285(18) -0.0128(15) 0.0037(14) -0.0034(15)
C8 0.0337(19) 0.0267(18) 0.0193(16) -0.0099(14) -0.0029(14) 0.0024(15)
C9 0.0351(19) 0.0238(18) 0.0319(18) -0.0162(15) 0.0010(15) -0.0004(15)
C10 0.044(2) 0.0288(19) 0.0237(17) -0.0145(15) -0.0111(15) 0.0089(16)
C11 0.0280(18) 0.046(2) 0.0219(16) -0.0210(16) -0.0038(14) 0.0091(16)
C12 0.0259(18) 0.041(2) 0.0283(17) -0.0206(16) -0.0042(14) -0.0010(15)
C13 0.0236(17) 0.0326(19) 0.0317(18) -0.0157(16) -0.0056(14) 0.0002(14)
C14 0.0307(19) 0.035(2) 0.048(2) -0.0237(18) 0.0050(16) -0.0008(16)
C15 0.031(2) 0.039(2) 0.050(2) -0.0280(19) -0.0017(17) 0.0047(16)
C16 0.0270(18) 0.0254(18) 0.045(2) -0.0215(16) -0.0065(15) 0.0077(14)

loop_
_atom_type_symbol
_atom_type_description
_atom_type_scat_dispersion_real
_atom_type_scat_dispersion_imag
_atom_type_scat_source
C C 0.0033 0.0016 'International Tables Vol C Tables 4.2.6.8 and 6.1.1.4'
H H 0.0000 0.0000 'International Tables Vol C Tables 4.2.6.8 and 6.1.1.4'
N N 0.0061 0.0033 'International Tables Vol C Tables 4.2.6.8 and 6.1.1.4'
O O 0.0106 0.0060 'International Tables Vol C Tables 4.2.6.8 and 6.1.1.4'
S S 0.1246 0.1234 'International Tables Vol C Tables 4.2.6.8 and 6.1.1.4'
Si Si 0.0817 0.0704 'International Tables Vol C Tables 4.2.6.8 and 6.1.1.4'
Y Y -2.7962 3.5667 'International Tables Vol C Tables 4.2.6.8 and 6.1.1.4'

loop_
_geom_angle_atom_site_label_1
_geom_angle_atom_site_label_2
_geom_angle_atom_site_label_3
_geom_angle
_geom_angle_site_symmetry_1
N2 Y1 N1 116.61(9) .
N2 Y1 O1 95.32(8) .
N1 Y1 O1 127.23(8) .
N2 Y1 S1 113.39(7) .
N1 Y1 S1 109.66(7) .
O1 Y1 S1 92.10(6) .
N2 Y1 Si3 29.50(6) .
N1 Y1 Si3 99.26(7) .
O1 Y1 Si3 88.73(6) .
S1 Y1 Si3 142.53(2) .
N2 Y1 Si2 98.57(7) .
N1 Y1 Si2 26.41(7) .
O1 Y1 Si2 153.13(5) .
S1 Y1 Si2 103.18(3) .
Si3 Y1 Si2 92.13(3) .
N2 Y1 Si1 133.03(6) .
N1 Y1 Si1 26.51(7) .
O1 Y1 Si1 101.35(5) .
S1 Y1 Si1 109.54(3) .
Si3 Y1 Si1 106.98(3) .
Si2 Y1 Si1 52.86(2) .
N1 Si1 C1 114.78(17) .
N1 Si1 C2 113.32(15) .
C1 Si1 C2 106.7(2) .
N1 Si1 C3 108.15(14) .
C1 Si1 C3 106.93(17) .
C2 Si1 C3 106.46(18) .
N1 Si1 Y1 35.58(9) .
C1 Si1 Y1 127.14(16) .
C2 Si1 Y1 124.48(13) .
C3 Si1 Y1 72.57(11) .
N1 Si2 C4 114.08(15) .
N1 Si2 C6 107.72(14) .
C4 Si2 C6 106.49(17) .
N1 Si2 C5 114.36(16) .
C4 Si2 C5 106.36(19) .
C6 Si2 C5 107.36(16) .
N1 Si2 Y1 35.55(8) .
C4 Si2 Y1 125.30(13) .
C6 Si2 Y1 72.18(11) .
C5 Si2 Y1 126.70(14) .
N2 Si3 C7 113.35(14) .
N2 Si3 C9 114.87(14) .
C7 Si3 C9 108.11(16) .
N2 Si3 C8 108.35(14) .
C7 Si3 C8 105.50(15) .
C9 Si3 C8 106.01(15) .
N2 Si3 Y1 39.37(8) .
C7 Si3 Y1 118.76(11) .
C9 Si3 Y1 132.53(11) .
C8 Si3 Y1 69.47(10) .
N2 Si4 C10 113.11(13) .
N2 Si4 C11 110.67(13) .
C10 Si4 C11 105.88(16) .
N2 Si4 C12 113.13(13) .
C10 Si4 C12 105.49(16) .
C11 Si4 C12 108.12(15) .
Y1 S1 Y1 180.0 2_666
Si2 N1 Si1 123.80(14) .
Si2 N1 Y1 118.04(12) .
Si1 N1 Y1 117.91(13) .
Si3 N2 Si4 121.39(15) .
Si3 N2 Y1 111.13(12) .
Si4 N2 Y1 127.37(13) .
C16 O1 C13 106.0(2) .
C16 O1 Y1 125.61(18) .
C13 O1 Y1 122.86(18) .
O1 C13 C14 103.2(3) .
C13 C14 C15 104.2(3) .
C14 C15 C16 105.1(3) .
O1 C16 C15 106.5(3) .

loop_
_geom_bond_atom_site_label_1
_geom_bond_atom_site_label_2
_geom_bond_distance
_geom_bond_site_symmetry_2
Y1 N2 2.221(2) .
Y1 N1 2.234(2) .
Y1 O1 2.353(2) .
Y1 S1 2.5250(7) .
Y1 Si3 3.2656(14) .
Y1 Si2 3.3918(12) .
Y1 Si1 3.3935(14) .
Si1 N1 1.714(3) .
Si1 C1 1.863(4) .
Si1 C2 1.872(4) .
Si1 C3 1.886(3) .
Si2 N1 1.709(3) .
Si2 C4 1.871(4) .
Si2 C6 1.875(3) .
Si2 C5 1.876(4) .
Si3 N2 1.724(3) .
Si3 C7 1.868(3) .
Si3 C9 1.873(3) .
Si3 C8 1.894(3) .
Si4 N2 1.728(3) .
Si4 C10 1.863(3) .
Si4 C11 1.871(3) .
Si4 C12 1.877(3) .
S1 Y1 2.5250(7) 2_666
O1 C16 1.457(4) .
O1 C13 1.468(4) .
C13 C14 1.503(5) .
C14 C15 1.515(5) .
C15 C16 1.520(5) .
